data_1529583
loop_
_publ_author_name
'Baidina, I.A.'
'Podberezskaya, N.V.'
'Borisov, S.V.'
'Volkov, V.V.'
'Alekseev, V.I.'

_publ_section_title
;
 Crystal structure of 6,9-bis-aminododecahydro-nido-decaborane B10 H12 (N
 H3)2
;
_journal_name_full 'Zhurnal Strukturnoi Khimii (Issue-No. from 1981)'
_journal_page_first 547
_journal_page_last 549
_journal_volume 19
_journal_year 1978
_chemical_formula_sum 'B10 H18 N2'
_chemical_name_systematic 'B10 H12 (N H3)2'
_space_group_IT_number 62
_symmetry_space_group_name_Hall '-P 2c 2n'
_symmetry_space_group_name_H-M 'P n a m'
_cell_angle_alpha 90
_cell_angle_beta 90
_cell_angle_gamma 90
_cell_formula_units_Z 4
_cell_length_a 18.118
_cell_length_b 7.223
_cell_length_c 7.376
_cell_volume 965.270
_citation_journal_id_ASTM ZSTKAI
_cod_data_source_file Baidina_ZSTKAI_1978_457.cif
_cod_data_source_block H18B10N2
_cod_original_cell_volume 965.27
_cod_original_sg_symbol_Hall '-P 2ac 2n (-x,z,y)'
_cod_original_formula_sum 'H18 B10 N2'
_cod_database_code 1529583

loop_
_symmetry_equiv_pos_as_xyz
x,y,z
-x+1/2,y+1/2,-z
x+1/2,-y+1/2,-z+1/2
-x,-y,z+1/2
-x,-y,-z
x-1/2,-y-1/2,z
-x-1/2,y-1/2,z-1/2
x,y,-z-1/2

loop_
_atom_site_label
_atom_site_type_symbol
_atom_site_fract_x
_atom_site_fract_y
_atom_site_fract_z
_atom_site_occupancy
_atom_site_U_iso_or_equiv
H3 H-1 0.058 0.491 0.75 1 0.0
H10 H+1 0.243 0.224 0.852 1 0.0
H4 H-1 0.093 0.151 0.75 1 0.0
H5 H-1 0.17 0.97 0.075 1 0.0
B6 B+1 0.0654 0.7598 0.9473 1 0.0
B4 B+1 0.1495 0.0785 0.75 1 0.0
H9 H+1 0.2 0.346 0.75 1 0.0
H7 H-1 -0.002 -0.055 0.75 1 0.0
B7 B+1 0.0028 0.7915 0.75 1 0.0
H8 H-1 0.073 -0.081 0.955 1 0.0
H6 H-1 0.046 0.712 0.074 1 0.0
H11 H+1 -0.102 0.761 0.75 1 0.0
H12 H+1 -0.085 0.592 0.825 1 0.0
N2 N-3 0.0745 0.3131 0.25 1 0.0
B5 B+1 0.1459 0.9198 0.9465 1 0.0
B2 B+1 0.1534 0.6846 0.8739 1 0.0
B1 B+1 0.1945 0.8678 0.75 1 0.0
H2 H-1 0.186 -0.428 0.943 1 0.0
H1 H-1 0.257 -0.117 0.75 1 0.0
B3 B+1 0.0726 0.6288 0.75 1 0.0
N1 N-3 0.2115 0.2357 0.75 1 0.0
